data_4028472
loop_
_publ_author_name
'Alireza Shakoori'
'John B. Bremner'
'Anthony C. Willis'
'Rachada Haritakun'
'Paul A. Keller'

_publ_contact_author_address
;
Research School of Chemistry,
The Australian National University,
Canberra, A. C. T. 0200, Australia
;
_publ_contact_author_email ' willis@rsc.anu.edu.au '
_publ_contact_author_fax ' 61 2 6125 0750 '
_publ_contact_author_name ' Anthony C. Willis '
_publ_contact_author_phone ' 61 2 6125 4109 '
_publ_section_title
;
 Rapid Cascade Synthesis of Poly-Heterocyclic Architectures from Indigo
;
_journal_name_full 'Journal of Organic Chemistry'
_journal_page_first 7639
_journal_page_last 7647
_journal_paper_doi 10.1021/jo401210r
_journal_volume 78
_journal_year 2013
_chemical_compound_source ' from U of Wollongong'
_chemical_formula_moiety 'C25 H16 N2 O2'
_chemical_formula_sum 'C25 H16 N2 O2'
_chemical_formula_weight 376.41
_space_group_IT_number 14
_symmetry_cell_setting monoclinic
_symmetry_space_group_name_Hall '-P 2yn'
_symmetry_space_group_name_H-M 'P 1 21/n 1'
_atom_sites_solution_hydrogens geom
_atom_sites_solution_primary direct
_audit_creation_date 12-08-16
_audit_creation_method CRYSTALS_ver_14.11
_audit_update_record
;
2012-08-16 - Report on C25 H16 N2 O2
             by Anthony C. Willis
             for Paul Keller



2012-08-16 - passes checkcif tests with minor warnings  
;
_cell_angle_alpha 90
_cell_angle_beta 106.0180(9)
_cell_angle_gamma 90
_cell_formula_units_Z 4
_cell_length_a 8.8893(2)
_cell_length_b 21.6743(4)
_cell_length_c 10.0894(2)
_cell_measurement_reflns_used 22246
_cell_measurement_temperature 200
_cell_measurement_theta_max 27.5
_cell_measurement_theta_min 2.6
_cell_volume 1868.45(7)
_computing_cell_refinement 'DENZO/SCALEPACK (Otwinowski & Minor, 1997)'
_computing_data_collection 'COLLECT (Nonius, 2001).'
_computing_data_reduction 'DENZO/SCALEPACK (Otwinowski & Minor, 1997)'
_computing_molecular_graphics
; 
ORTEP-II (Johnson 1976) in teXsan (MSC, 1992-1997)
;
_computing_publication_material 'CRYSTALS (Betteridge et al., 2003)'
_computing_structure_refinement 'CRYSTALS (Betteridge et al., 2003)'
_computing_structure_solution 'SIR92 (Altomare et al., 1994)'
_diffrn_ambient_temperature 200
_diffrn_measured_fraction_theta_full 0.997
_diffrn_measured_fraction_theta_max 0.997
_diffrn_measurement_device Area
_diffrn_measurement_device_type 'Nonius KappaCCD'
_diffrn_measurement_method ' \f and \w scans with CCD '
_diffrn_radiation_monochromator graphite
_diffrn_radiation_type 'Mo K\a'
_diffrn_radiation_wavelength 0.71073
_diffrn_reflns_av_R_equivalents 0.042
_diffrn_reflns_limit_h_max 11
_diffrn_reflns_limit_h_min -11
_diffrn_reflns_limit_k_max 27
_diffrn_reflns_limit_k_min -28
_diffrn_reflns_limit_l_max 13
_diffrn_reflns_limit_l_min -13
_diffrn_reflns_number 36338
_diffrn_reflns_theta_full 27.496
_diffrn_reflns_theta_max 27.496
_diffrn_reflns_theta_min 2.819
_diffrn_standards_number 0
_exptl_absorpt_coefficient_mu 0.086
_exptl_absorpt_correction_T_max 0.990
_exptl_absorpt_correction_T_min 0.976
_exptl_absorpt_correction_type integration
_exptl_absorpt_process_details
;
via gaussian method (Coppens, 1970) implemented in maXus (2000)
;
_exptl_crystal_colour yellow
_exptl_crystal_density_diffrn 1.338
_exptl_crystal_description block
_exptl_crystal_F_000 784
_exptl_crystal_size_max 0.370
_exptl_crystal_size_mid 0.190
_exptl_crystal_size_min 0.160
_refine_diff_density_max 0.34
_refine_diff_density_min -0.28
_refine_ls_extinction_method none
_refine_ls_goodness_of_fit_ref 0.9556
_refine_ls_hydrogen_treatment constr
_refine_ls_matrix_type full
_refine_ls_number_parameters 262
_refine_ls_number_reflns 4287
_refine_ls_number_restraints 0
_refine_ls_R_factor_all 0.0625
_refine_ls_R_factor_gt 0.0395
_refine_ls_shift/su_max 0.0004522
_refine_ls_shift/su_mean 0.0000833
_refine_ls_structure_factor_coef Fsqd
_refine_ls_weighting_details
;
 Method= Modified Sheldrick 
 w=1/[\s^2^(F^2^) + ( 0.05P)^2^ + 0.40P] 
 ,where P=(max(Fo^2^,0) + 2Fc^2^)/3 
;
_refine_ls_weighting_scheme calc
_refine_ls_wR_factor_all 0.0981
_refine_ls_wR_factor_gt 0.0896
_refine_ls_wR_factor_ref 0.0981
_reflns_limit_h_max 11
_reflns_limit_h_min -11
_reflns_limit_k_max 28
_reflns_limit_k_min 0
_reflns_limit_l_max 13
_reflns_limit_l_min 0
_reflns_number_gt 3143
_reflns_number_total 4287
_reflns_threshold_expression I>2.0\s(I)
_oxford_diffrn_Wilson_B_factor 3.07
_oxford_diffrn_Wilson_scale 2.87
_oxford_refine_ls_r_factor_ref 0.0625
_oxford_refine_ls_scale 0.6112(12)
_oxford_reflns_number_all 4287
_oxford_reflns_threshold_expression_ref I>-10.0\s(I)
_oxford_structure_analysis_title '8161523 kel1206'
_cod_data_source_file jo401210r_si_003.cif
_cod_data_source_block cmpd7
_cod_original_sg_symbol_H-M 'P 1 21/n 1 '
_cod_database_code 4028472

loop_
_symmetry_equiv_pos_as_xyz
x,y,z
-x,-y,-z
-x+1/2,y+1/2,-z+1/2
x+1/2,-y+1/2,z+1/2

loop_
_atom_site_label
_atom_site_type_symbol
_atom_site_fract_x
_atom_site_fract_y
_atom_site_fract_z
_atom_site_U_iso_or_equiv
_atom_site_occupancy
_atom_site_adp_type
_atom_site_refinement_flags_posn
N1 N 0.31637(11) 0.58293(5) 0.74109(10) 0.0328 1.0000 Uani .
C2 C 0.35144(14) 0.64483(6) 0.77638(12) 0.0344 1.0000 Uani .
C3 C 0.24318(16) 0.69170(6) 0.71968(14) 0.0429 1.0000 Uani .
C4 C 0.27974(18) 0.75226(7) 0.75395(15) 0.0511 1.0000 Uani .
C5 C 0.42286(19) 0.76858(7) 0.84485(16) 0.0538 1.0000 Uani .
C6 C 0.52916(17) 0.72345(6) 0.90081(14) 0.0456 1.0000 Uani .
C7 C 0.49516(14) 0.66095(6) 0.86846(13) 0.0355 1.0000 Uani .
C8 C 0.60712(14) 0.61365(6) 0.93346(12) 0.0349 1.0000 Uani .
C9 C 0.57134(13) 0.55167(6) 0.88234(12) 0.0323 1.0000 Uani .
C10 C 0.68130(14) 0.50292(6) 0.93645(12) 0.0354 1.0000 Uani .
C11 C 0.65502(14) 0.44533(6) 0.89046(12) 0.0363 1.0000 Uani .
N12 N 0.52453(12) 0.43254(5) 0.78143(11) 0.0350 1.0000 Uani .
C13 C 0.50125(15) 0.38050(6) 0.69821(14) 0.0397 1.0000 Uani .
C14 C 0.58789(17) 0.32587(7) 0.71324(18) 0.0530 1.0000 Uani .
C15 C 0.5453(2) 0.28365(7) 0.6077(2) 0.0648 1.0000 Uani .
C16 C 0.4203(2) 0.29482(8) 0.4902(2) 0.0640 1.0000 Uani .
C17 C 0.33404(17) 0.34814(7) 0.47549(16) 0.0505 1.0000 Uani .
C18 C 0.37491(15) 0.39230(6) 0.58175(14) 0.0392 1.0000 Uani .
C19 C 0.32131(13) 0.45289(6) 0.59688(12) 0.0337 1.0000 Uani .
C20 C 0.41268(13) 0.47782(6) 0.71961(12) 0.0316 1.0000 Uani .
C21 C 0.43170(13) 0.53834(6) 0.78327(12) 0.0307 1.0000 Uani .
C22 C 0.14868(13) 0.56506(6) 0.69577(13) 0.0364 1.0000 Uani .
C23 C 0.06206(14) 0.58639(6) 0.79144(13) 0.0379 1.0000 Uani .
C24 C -0.01267(16) 0.60177(7) 0.86634(15) 0.0462 1.0000 Uani .
O25 O 0.72994(10) 0.62662(5) 1.02458(10) 0.0468 1.0000 Uani .
O26 O 0.20053(9) 0.48110(4) 0.50061(8) 0.0356 1.0000 Uani .
C27 C 0.25427(15) 0.51943(7) 0.40649(14) 0.0446 1.0000 Uani .
C28 C 0.12143(15) 0.55427(6) 0.32289(13) 0.0397 1.0000 Uani .
C29 C 0.01329(17) 0.58130(7) 0.25306(15) 0.0464 1.0000 Uani .
H31 H 0.1421 0.6811 0.6564 0.0494 1.0000 Uiso R
H41 H 0.2068 0.7840 0.7153 0.0613 1.0000 Uiso R
H51 H 0.4470 0.8121 0.8687 0.0649 1.0000 Uiso R
H61 H 0.6280 0.7337 0.9642 0.0556 1.0000 Uiso R
H101 H 0.7746 0.5132 1.0073 0.0424 1.0000 Uiso R
H111 H 0.7240 0.4112 0.9250 0.0435 1.0000 Uiso R
H141 H 0.6733 0.3188 0.7947 0.0638 1.0000 Uiso R
H151 H 0.6042 0.2455 0.6144 0.0778 1.0000 Uiso R
H161 H 0.3939 0.2643 0.4190 0.0766 1.0000 Uiso R
H171 H 0.2474 0.3559 0.3954 0.0592 1.0000 Uiso R
H221 H 0.0988 0.5813 0.6024 0.0431 1.0000 Uiso R
H222 H 0.1441 0.5198 0.6905 0.0440 1.0000 Uiso R
H241 H -0.0740 0.6150 0.9258 0.0564 1.0000 Uiso R
H271 H 0.3359 0.5480 0.4610 0.0553 1.0000 Uiso R
H272 H 0.3020 0.4924 0.3488 0.0552 1.0000 Uiso R
H291 H -0.0774 0.6013 0.1964 0.0594 1.0000 Uiso R

loop_
_atom_site_aniso_label
_atom_site_aniso_U_11
_atom_site_aniso_U_22
_atom_site_aniso_U_33
_atom_site_aniso_U_23
_atom_site_aniso_U_13
_atom_site_aniso_U_12
N1 0.0249(5) 0.0369(6) 0.0350(5) 0.0035(4) 0.0054(4) 0.0013(4)
C2 0.0317(6) 0.0387(7) 0.0330(6) 0.0032(5) 0.0091(5) 0.0015(5)
C3 0.0379(7) 0.0442(8) 0.0420(7) 0.0059(6) 0.0033(6) 0.0051(6)
C4 0.0553(9) 0.0421(8) 0.0513(8) 0.0071(7) 0.0070(7) 0.0094(7)
C5 0.0644(10) 0.0396(8) 0.0525(9) 0.0010(7) 0.0077(8) -0.0013(7)
C6 0.0452(8) 0.0460(8) 0.0421(7) -0.0016(6) 0.0061(6) -0.0048(6)
C7 0.0328(6) 0.0414(7) 0.0322(6) 0.0004(5) 0.0088(5) -0.0009(5)
C8 0.0269(6) 0.0488(8) 0.0295(6) -0.0016(5) 0.0083(5) 0.0007(5)
C9 0.0261(6) 0.0431(7) 0.0281(6) 0.0033(5) 0.0081(5) 0.0024(5)
C10 0.0273(6) 0.0484(8) 0.0293(6) 0.0047(6) 0.0060(5) 0.0037(5)
C11 0.0294(6) 0.0452(8) 0.0335(6) 0.0102(6) 0.0071(5) 0.0061(5)
N12 0.0298(5) 0.0368(6) 0.0377(6) 0.0070(5) 0.0078(4) 0.0018(4)
C13 0.0347(7) 0.0356(7) 0.0493(8) 0.0043(6) 0.0127(6) -0.0015(5)
C14 0.0426(8) 0.0398(8) 0.0738(10) 0.0059(8) 0.0113(7) 0.0029(6)
C15 0.0540(10) 0.0402(9) 0.0980(14) -0.0066(9) 0.0172(10) 0.0051(7)
C16 0.0582(10) 0.0479(10) 0.0836(12) -0.0179(9) 0.0155(9) -0.0043(8)
C17 0.0452(8) 0.0463(8) 0.0581(9) -0.0070(7) 0.0110(7) -0.0048(7)
C18 0.0341(7) 0.0382(7) 0.0459(7) 0.0017(6) 0.0120(6) -0.0040(6)
C19 0.0270(6) 0.0386(7) 0.0350(6) 0.0051(5) 0.0077(5) -0.0011(5)
C20 0.0255(6) 0.0373(7) 0.0325(6) 0.0073(5) 0.0087(5) 0.0014(5)
C21 0.0251(6) 0.0386(7) 0.0290(6) 0.0072(5) 0.0084(5) 0.0018(5)
C22 0.0241(6) 0.0467(8) 0.0367(7) 0.0004(6) 0.0054(5) 0.0018(5)
C23 0.0278(6) 0.0434(7) 0.0397(7) 0.0031(6) 0.0048(5) 0.0020(5)
C24 0.0367(7) 0.0580(9) 0.0454(8) 0.0011(7) 0.0137(6) 0.0050(6)
O25 0.0332(5) 0.0575(6) 0.0432(5) -0.0106(5) -0.0004(4) 0.0030(4)
O26 0.0277(4) 0.0449(5) 0.0326(4) 0.0053(4) 0.0059(4) -0.0009(4)
C27 0.0329(7) 0.0591(9) 0.0422(7) 0.0161(7) 0.0108(6) 0.0031(6)
C28 0.0377(7) 0.0444(8) 0.0364(7) 0.0037(6) 0.0094(6) -0.0008(6)
C29 0.0428(8) 0.0488(8) 0.0437(8) 0.0047(7) 0.0053(6) 0.0057(6)

loop_
_atom_type_symbol
_atom_type_scat_dispersion_real
_atom_type_scat_dispersion_imag
_atom_type_scat_Cromer_Mann_a1
_atom_type_scat_Cromer_Mann_b1
_atom_type_scat_Cromer_Mann_a2
_atom_type_scat_Cromer_Mann_b2
_atom_type_scat_Cromer_Mann_a3
_atom_type_scat_Cromer_Mann_b3
_atom_type_scat_Cromer_Mann_a4
_atom_type_scat_Cromer_Mann_b4
_atom_type_scat_Cromer_Mann_c
_atom_type_scat_source
C 0.0033 0.0016 2.3100 20.8439 1.0200 10.2075 1.5886 0.5687 0.8650 51.6512 0.2156 'International Tables Vol C 4.2.6.8 and 6.1.1.4'
H 0.0000 0.0000 0.4930 10.5109 0.3229 26.1257 0.1402 3.1424 0.0408 57.7998 0.0030 'International Tables Vol C 4.2.6.8 and 6.1.1.4'
N 0.0061 0.0033 12.2126 0.0057 3.1322 9.8933 2.0125 28.9975 1.1663 0.5826 -11.5290 'International Tables Vol C 4.2.6.8 and 6.1.1.4'
O 0.0106 0.0060 3.0485 13.2771 2.2868 5.7011 1.5463 0.3239 0.8670 32.9089 0.2508 'International Tables Vol C 4.2.6.8 and 6.1.1.4'

loop_
_exptl_crystal_face_index_h
_exptl_crystal_face_index_k
_exptl_crystal_face_index_l
_exptl_crystal_face_perp_dist
1 0 0 0.060
-1 0 0 0.100
0 1 0 0.170
0 -1 0 0.200
0 0 1 0.080
0 0 -1 0.110
-1 0 -3 0.095
2 0 1 0.049
-7 7 -10 0.094
1 -1 -1 0.113
-2 -1 2 0.097

loop_
_geom_angle_atom_site_label_1
_geom_angle_atom_site_label_2
_geom_angle_atom_site_label_3
_geom_angle
_geom_angle_publ_flag
C2 N1 C21 119.69(10) yes
C2 N1 C22 117.52(10) yes
C21 N1 C22 120.44(10) yes
N1 C2 C3 120.57(11) yes
N1 C2 C7 120.38(11) yes
C3 C2 C7 119.06(12) yes
C2 C3 C4 119.98(13) yes
C2 C3 H31 120.0 no
C4 C3 H31 120.1 no
C3 C4 C5 121.20(13) yes
C3 C4 H41 120.0 no
C5 C4 H41 118.8 no
C4 C5 C6 119.42(14) yes
C4 C5 H51 120.2 no
C6 C5 H51 120.4 no
C5 C6 C7 120.85(13) yes
C5 C6 H61 120.7 no
C7 C6 H61 118.5 no
C6 C7 C2 119.49(12) yes
C6 C7 C8 119.88(12) yes
C2 C7 C8 120.60(11) yes
C7 C8 C9 116.08(10) yes
C7 C8 O25 121.58(12) yes
C9 C8 O25 122.28(11) yes
C8 C9 C10 119.20(11) yes
C8 C9 C21 120.98(11) yes
C10 C9 C21 119.81(12) yes
C9 C10 C11 121.38(11) yes
C9 C10 H101 117.9 no
C11 C10 H101 120.7 no
C10 C11 N12 119.46(11) yes
C10 C11 H111 124.2 no
N12 C11 H111 116.3 no
C11 N12 C13 126.47(11) yes
C11 N12 C20 122.89(11) yes
C13 N12 C20 109.15(10) yes
N12 C13 C14 129.60(13) yes
N12 C13 C18 108.01(11) yes
C14 C13 C18 122.25(13) yes
C13 C14 C15 116.99(15) yes
C13 C14 H141 120.5 no
C15 C14 H141 122.5 no
C14 C15 C16 121.56(15) yes
C14 C15 H151 119.0 no
C16 C15 H151 119.4 no
C15 C16 C17 121.65(15) yes
C15 C16 H161 119.1 no
C17 C16 H161 119.2 no
C16 C17 C18 118.13(14) yes
C16 C17 H171 122.0 no
C18 C17 H171 119.9 no
C17 C18 C13 119.42(13) yes
C17 C18 C19 133.40(13) yes
C13 C18 C19 107.02(12) yes
C18 C19 C20 108.94(11) yes
C18 C19 O26 123.69(11) yes
C20 C19 O26 127.34(11) yes
N12 C20 C19 106.88(11) yes
N12 C20 C21 116.80(10) yes
C19 C20 C21 135.63(11) yes
C20 C21 C9 118.53(10) yes
C20 C21 N1 120.56(10) yes
C9 C21 N1 120.83(11) yes
N1 C22 C23 112.34(10) yes
N1 C22 H221 110.4 no
C23 C22 H221 109.6 no
N1 C22 H222 107.4 no
C23 C22 H222 109.2 no
H221 C22 H222 107.7 no
C22 C23 C24 177.17(14) yes
C23 C24 H241 178.7 no
C19 O26 C27 112.69(9) yes
O26 C27 C28 108.50(10) yes
O26 C27 H271 108.6 no
C28 C27 H271 110.3 no
O26 C27 H272 108.5 no
C28 C27 H272 111.9 no
H271 C27 H272 109.0 no
C27 C28 C29 178.40(15) yes
C28 C29 H291 177.1 no

loop_
_geom_bond_atom_site_label_1
_geom_bond_atom_site_label_2
_geom_bond_distance
_geom_bond_publ_flag
N1 C2 1.4009(16) yes
N1 C21 1.3876(15) yes
N1 C22 1.4850(15) yes
C2 C3 1.4077(18) yes
C2 C7 1.4008(17) yes
C3 C4 1.373(2) yes
C3 H31 0.975 no
C4 C5 1.393(2) yes
C4 H41 0.952 no
C5 C6 1.369(2) yes
C5 H51 0.982 no
C6 C7 1.4066(19) yes
C6 H61 0.960 no
C7 C8 1.4530(17) yes
C8 C9 1.4427(18) yes
C8 O25 1.2500(14) yes
C9 C10 1.4407(17) yes
C9 C21 1.3924(16) yes
C10 C11 1.3296(18) yes
C10 H101 0.960 no
C11 N12 1.3886(16) yes
C11 H111 0.962 no
N12 C13 1.3871(17) yes
N12 C20 1.4136(15) yes
C13 C14 1.3978(19) yes
C13 C18 1.4068(18) yes
C14 C15 1.376(2) yes
C14 H141 0.965 no
C15 C16 1.405(2) yes
C15 H151 0.970 no
C16 C17 1.372(2) yes
C16 H161 0.957 no
C17 C18 1.408(2) yes
C17 H171 0.965 no
C18 C19 1.4195(18) yes
C19 C20 1.3892(17) yes
C19 O26 1.3764(14) yes
C20 C21 1.4498(17) yes
C22 C23 1.4657(18) yes
C22 H221 0.989 no
C22 H222 0.983 no
C23 C24 1.1835(18) yes
C24 H241 0.959 no
O26 C27 1.4389(15) yes
C27 C28 1.4583(18) yes
C27 H271 0.997 no
C27 H272 0.999 no
C28 C29 1.1789(18) yes
C29 H291 0.954 no

loop_
_geom_contact_atom_site_label_1
_geom_contact_atom_site_label_2
_geom_contact_distance
_geom_contact_site_symmetry_2
_geom_contact_publ_flag
O25 C29 3.069(2) 1_656 no
O25 C24 3.177(2) 1_655 no
O25 C4 3.446(2) 4_565 no
O26 C22 3.342(1) 2_566 no
O26 C23 3.532(1) 2_566 no
N12 C27 3.256(2) 2_666 no
N12 C8 3.536(2) 2_667 no
N12 C28 3.595(2) 2_666 no
C5 C29 3.536(2) 4_565 no
C8 C11 3.536(2) 2_667 no
C9 C11 3.443(2) 2_667 no
C9 C10 3.472(2) 2_667 no
C10 C21 3.372(2) 2_667 no
C11 C28 3.308(2) 2_666 no
C11 C27 3.398(2) 2_666 no
C11 C23 3.556(2) 2_667 no
C11 C24 3.587(2) 2_667 no
C11 C21 3.599(2) 2_667 no
C13 C27 3.437(2) 2_666 no
C20 C27 3.531(2) 2_666 no
C22 C28 3.499(2) 2_566 no
C22 C29 3.579(2) 2_566 no
C23 C28 3.500(2) 2_566 no

loop_
_geom_torsion_atom_site_label_1
_geom_torsion_atom_site_label_2
_geom_torsion_atom_site_label_3
_geom_torsion_atom_site_label_4
_geom_torsion
_geom_torsion_publ_flag
O25 C8 C7 C2 -173.8(1) no
O25 C8 C7 C6 4.5(2) no
O25 C8 C9 C10 -0.8(2) no
O25 C8 C9 C21 178.3(1) no
O26 C19 C18 C13 178.4(1) no
O26 C19 C18 C17 3.4(3) no
O26 C19 C20 N12 -178.1(1) no
O26 C19 C20 C21 -8.4(3) no
N1 C2 C3 C4 -179.3(1) no
N1 C2 C7 C6 179.0(1) no
N1 C2 C7 C8 -2.7(2) no
N1 C21 C9 C8 -6.5(2) no
N1 C21 C9 C10 172.6(1) no
N1 C21 C20 N12 -171.3(1) no
N1 C21 C20 C19 19.8(2) no
N12 C11 C10 C9 4.6(2) no
N12 C13 C14 C15 -174.5(2) no
N12 C13 C18 C17 175.5(1) no
N12 C13 C18 C19 -0.4(2) no
N12 C20 C19 C18 0.2(2) no
N12 C20 C21 C9 12.0(2) no
C2 N1 C21 C9 13.0(2) no
C2 N1 C21 C20 -163.7(1) no
C2 N1 C22 C23 -50.2(1) no
C2 C3 C4 C5 -0.2(3) no
C2 C7 C6 C5 0.8(2) no
C2 C7 C8 C9 8.8(2) no
C3 C2 N1 C21 171.5(1) no
C3 C2 N1 C22 -25.8(2) no
C3 C2 C7 C6 -0.9(2) no
C3 C2 C7 C8 177.4(1) no
C3 C4 C5 C6 0.1(3) no
C4 C3 C2 C7 0.6(2) no
C4 C5 C6 C7 -0.5(3) no
C5 C6 C7 C8 -177.5(1) no
C6 C7 C8 C9 -172.9(1) no
C7 C2 N1 C21 -8.3(2) no
C7 C2 N1 C22 154.4(1) no
C7 C8 C9 C10 176.6(1) no
C7 C8 C9 C21 -4.3(2) no
C8 C9 C10 C11 -178.6(1) no
C8 C9 C21 C20 170.2(1) no
C9 C21 N1 C22 -149.2(1) no
C9 C21 C20 C19 -156.9(2) no
C10 C9 C21 C20 -10.6(2) no
C10 C11 N12 C13 161.7(1) no
C10 C11 N12 C20 -2.8(2) no
C11 N12 C13 C14 9.9(3) no
C11 N12 C13 C18 -165.8(1) no
C11 N12 C20 C19 166.5(1) no
C11 N12 C20 C21 -5.4(2) no
C11 C10 C9 C21 2.3(2) no
C13 N12 C20 C19 -0.4(2) no
C13 N12 C20 C21 -172.3(1) no
C13 C14 C15 C16 -0.1(3) no
C13 C18 C17 C16 -0.0(2) no
C13 C18 C19 C20 0.1(2) no
C14 C13 N12 C20 176.1(2) no
C14 C13 C18 C17 -0.5(2) no
C14 C13 C18 C19 -176.4(1) no
C14 C15 C16 C17 -0.5(3) no
C15 C14 C13 C18 0.6(2) no
C15 C16 C17 C18 0.5(3) no
C16 C17 C18 C19 174.5(2) no
C17 C18 C19 C20 -174.9(2) no
C18 C13 N12 C20 0.5(2) no
C18 C19 O26 C27 -95.0(1) no
C18 C19 C20 C21 169.8(2) no
C19 O26 C27 C28 -171.5(1) no
C20 C19 O26 C27 83.0(2) no
C20 C21 N1 C22 34.1(2) no
C21 N1 C22 C23 112.3(1) no
